data_1526435
loop_
_publ_author_name
'Salamakha, P.S.'
'Sologub, O.L.'
'Bocelli, G.'
'Righi, L.'

_publ_section_title
;
 Single-crystal investigation of the neodymium rhodium germanides Nd Rh2
 Ge2, Nd2 Rh3 Ge5 and Nd Rh0.79 Ge0.54
;
_journal_name_full 'Journal of Alloys Compd.'
_journal_page_first 220
_journal_page_last 225
_journal_volume 316
_journal_year 2001
_chemical_formula_sum 'Ge5 Nd2 Rh3'
_chemical_name_systematic 'Nd2 Rh3 Ge5'
_space_group_IT_number 15
_symmetry_space_group_name_Hall '-C 2yc'
_symmetry_space_group_name_H-M 'C 1 2/c 1'
_cell_angle_alpha 90
_cell_angle_beta 119.7
_cell_angle_gamma 90
_cell_formula_units_Z 4
_cell_length_a 11.61
_cell_length_b 12.133
_cell_length_c 5.929
_cell_volume 725.467
_citation_journal_id_ASTM JALCEU
_cod_data_source_file Salamakha_JALCEU_2001_1186.cif
_cod_data_source_block Ge5Nd2Rh3
_cod_original_cell_volume 725.4667
_cod_database_code 1526435

loop_
_symmetry_equiv_pos_as_xyz
x,y,z
-x,y,-z+1/2
-x,-y,-z
x,-y,z-1/2
x+1/2,y+1/2,z
-x+1/2,y+1/2,-z+1/2
-x+1/2,-y+1/2,-z
x+1/2,-y+1/2,z-1/2

loop_
_atom_site_label
_atom_site_type_symbol
_atom_site_fract_x
_atom_site_fract_y
_atom_site_fract_z
_atom_site_occupancy
_atom_site_U_iso_or_equiv
Ge2 Ge 0 0.77585 0.25 1 0.0
Ge1 Ge 0 0.21635 0.25 1 0.0
Ge3 Ge 0.33652 0.40135 0.33446 1 0.0
Rh1 Rh 0 0.00148 0.25 1 0.0
Rh2 Rh 0.10178 0.35871 0.1144 1 0.0
Ge4 Ge 0 0.50482 0.25 1 0.0
Nd1 Nd 0.2766 0.13452 0.2697 1 0.0
